data_2222258
loop_
_publ_author_name
'Shawkataly, Omar bin'
'Pankhi, Mohd. Aslam A.'
'Khan, Imthyaz Ahmed'
'Yeap, Chin Sing'
'Fun, Hoong-Kun'

_publ_section_title
;
 Tris(2-methoxyphenyl)phosphine
;
_journal_coeditor_code CI2802
_journal_issue 7
_journal_name_full 'Acta Crystallographica Section E'
_journal_page_first o1525
_journal_page_last o1526
_journal_paper_doi 10.1107/S1600536809020595
_journal_volume 65
_journal_year 2009
_chemical_formula_iupac 'C21 H21 O3 P'
_chemical_formula_moiety 'C21 H21 O3 P'
_chemical_formula_sum 'C21 H21 O3 P'
_chemical_formula_weight 352.35
_chemical_name_systematic
;
Tris(2-methoxyphenyl)phosphine
;
_space_group_IT_number 15
_symmetry_cell_setting monoclinic
_symmetry_space_group_name_Hall '-C 2yc'
_symmetry_space_group_name_H-M 'C 1 2/c 1'
_atom_sites_solution_hydrogens geom
_atom_sites_solution_primary direct
_atom_sites_solution_secondary difmap
_audit_creation_method SHELXL-97
_cell_angle_alpha 90.00
_cell_angle_beta 96.3810(10)
_cell_angle_gamma 90.00
_cell_formula_units_Z 8
_cell_length_a 29.5721(4)
_cell_length_b 8.22010(10)
_cell_length_c 14.9409(2)
_cell_measurement_reflns_used 9954
_cell_measurement_temperature 120
_cell_measurement_theta_max 30.09
_cell_measurement_theta_min 1.39
_cell_volume 3609.42(8)
_computing_cell_refinement 'SAINT (Bruker, 2005)'
_computing_data_collection 'APEX2 (Bruker, 2005)'
_computing_data_reduction 'SAINT (Bruker, 2005)'
_computing_molecular_graphics 'SHELXTL (Sheldrick, 2008)'
_computing_publication_material
;
SHELXTL (Sheldrick, 2008) and PLATON (Spek, 2009)
;
_computing_structure_refinement 'SHELXTL (Sheldrick, 2008)'
_computing_structure_solution 'SHELXTL (Sheldrick, 2008)'
_diffrn_ambient_temperature 120
_diffrn_measured_fraction_theta_full 1.000
_diffrn_measured_fraction_theta_max 1.000
_diffrn_measurement_device_type
;
Bruker SMART APEXII CCD area-detector diffractometer
;
_diffrn_measurement_method '\f and \w scans'
_diffrn_radiation_monochromator graphite
_diffrn_radiation_source 'fine-focus sealed tube'
_diffrn_radiation_type MoK\a
_diffrn_radiation_wavelength 0.71073
_diffrn_reflns_av_R_equivalents 0.0319
_diffrn_reflns_av_sigmaI/netI 0.0237
_diffrn_reflns_limit_h_max 41
_diffrn_reflns_limit_h_min -41
_diffrn_reflns_limit_k_max 11
_diffrn_reflns_limit_k_min -11
_diffrn_reflns_limit_l_max 18
_diffrn_reflns_limit_l_min -21
_diffrn_reflns_number 40913
_diffrn_reflns_theta_full 30.09
_diffrn_reflns_theta_max 30.09
_diffrn_reflns_theta_min 1.39
_diffrn_standards_number 0
_exptl_absorpt_coefficient_mu 0.169
_exptl_absorpt_correction_T_max 0.9825
_exptl_absorpt_correction_T_min 0.8615
_exptl_absorpt_correction_type multi-scan
_exptl_absorpt_process_details '(<i>SADABS</i>; Bruker, 2005)'
_exptl_crystal_colour colourless
_exptl_crystal_density_diffrn 1.297
_exptl_crystal_density_method 'not measured'
_exptl_crystal_description Block
_exptl_crystal_F_000 1488
_exptl_crystal_size_max 0.47
_exptl_crystal_size_mid 0.37
_exptl_crystal_size_min 0.11
_refine_diff_density_max 0.443
_refine_diff_density_min -0.498
_refine_ls_extinction_method none
_refine_ls_goodness_of_fit_ref 1.050
_refine_ls_hydrogen_treatment constr
_refine_ls_matrix_type full
_refine_ls_number_parameters 413
_refine_ls_number_reflns 5318
_refine_ls_number_restraints 189
_refine_ls_restrained_S_all 1.052
_refine_ls_R_factor_all 0.0834
_refine_ls_R_factor_gt 0.0644
_refine_ls_shift/su_max 0.001
_refine_ls_shift/su_max_lt 0.001
_refine_ls_shift/su_mean <0.001
_refine_ls_structure_factor_coef Fsqd
_refine_ls_weighting_details 'calc w=1/[\s^2^(Fo^2^)+(0.0605P)^2^+3.6006P] where P=(Fo^2^+2Fc^2^)/3'
_refine_ls_weighting_scheme calc
_refine_ls_wR_factor_gt 0.1503
_refine_ls_wR_factor_ref 0.1631
_reflns_number_gt 4128
_reflns_number_total 5318
_reflns_threshold_expression I>2\s(I)
_cod_data_source_file ci2802.cif
_cod_data_source_block I
_cod_depositor_comments
;
The following automatic conversions were performed:
'_symmetry_cell_setting' value 'Monoclinic' changed to 'monoclinic'
according to '/home/saulius/struct/CIF-dictionaries/cif_core.dic'
dictionary named 'cif_core.dic' version 2.4.1 from 2010-06-29.

Automatic conversion script
Id: cif_fix_enum 1527 2010-12-29 10:47:43Z saulius 

The following automatic conversions were performed:

'_symmetry_cell_setting' value 'Monoclinic' changed to 'monoclinic'
according to /home/saulius/struct/CIF-dictionaries/cif_core.dic
dictionary named 'cif_core.dic' version 2.4.1 from 2010-06-29.

Automatic conversion script
Id: cif_fix_values 1715 2011-07-08 13:25:40Z adriana 
;
_cod_original_sg_symbol_H-M 'C 2/c'
_cod_database_code 2222258
_cod_database_fobs_code 2222258

loop_
_symmetry_equiv_pos_as_xyz
'x, y, z'
'-x, y, -z+1/2'
'x+1/2, y+1/2, z'
'-x+1/2, y+1/2, -z+1/2'
'-x, -y, -z'
'x, -y, z-1/2'
'-x+1/2, -y+1/2, -z'
'x+1/2, -y+1/2, z-1/2'

loop_
_atom_site_type_symbol
_atom_site_label
_atom_site_fract_x
_atom_site_fract_y
_atom_site_fract_z
_atom_site_U_iso_or_equiv
_atom_site_adp_type
_atom_site_calc_flag
_atom_site_refinement_flags
_atom_site_occupancy
_atom_site_disorder_assembly
_atom_site_disorder_group
P P1A 0.11821(2) 0.85263(9) 0.07264(5) 0.0284(2) Uani d PDU 0.5033(10) A 1
O O1A 0.0996(2) 0.6755(7) -0.0927(3) 0.0445(10) Uani d PDU 0.5033(10) A 1
O O2A 0.21408(13) 0.8979(6) 0.1073(3) 0.0635(12) Uani d PDU 0.5033(10) A 1
O O3A 0.05865(9) 1.1130(3) 0.1131(2) 0.0508(7) Uani d PDU 0.5033(10) A 1
C C1A 0.13426(11) 0.6409(4) 0.0532(2) 0.0284(7) Uani d PDU 0.5033(10) A 1
C C2A 0.12437(10) 0.5761(4) -0.0329(2) 0.0410(6) Uani d PDU 0.5033(10) A 1
C C3A 0.13987(15) 0.4212(7) -0.0534(3) 0.0396(16) Uani d PDU 0.5033(10) A 1
H H3A 0.1340 0.3806 -0.1117 0.048 Uiso calc PR 0.5033(10) A 1
C C4A 0.16347(14) 0.3302(5) 0.0115(3) 0.0595(11) Uani d PDU 0.5033(10) A 1
H H4A 0.1740 0.2278 -0.0028 0.071 Uiso calc PR 0.5033(10) A 1
C C5A 0.1721(3) 0.3871(7) 0.0983(5) 0.0896(14) Uani d PDU 0.5033(10) A 1
H H5A 0.1869 0.3213 0.1430 0.108 Uiso calc PR 0.5033(10) A 1
C C6A 0.15860(11) 0.5437(4) 0.1188(2) 0.0382(7) Uani d PDU 0.5033(10) A 1
H H6A 0.1658 0.5843 0.1767 0.046 Uiso calc PR 0.5033(10) A 1
C C7A 0.14947(10) 0.8925(3) 0.18335(19) 0.0328(6) Uani d PDU 0.5033(10) A 1
C C8A 0.19597(13) 0.9198(5) 0.1871(3) 0.0487(9) Uani d PDU 0.5033(10) A 1
C C9A 0.2214(2) 0.9672(7) 0.2657(5) 0.0696(17) Uani d PDU 0.5033(10) A 1
H H9A 0.2525 0.9845 0.2666 0.083 Uiso calc PR 0.5033(10) A 1
C C10A 0.2007(2) 0.9887(5) 0.3428(4) 0.0812(17) Uani d PDU 0.5033(10) A 1
H H10A 0.2179 1.0208 0.3958 0.097 Uiso calc PR 0.5033(10) A 1
C C11A 0.1542(2) 0.9627(5) 0.3423(3) 0.0670(14) Uani d PDU 0.5033(10) A 1
H H11A 0.1401 0.9774 0.3944 0.080 Uiso calc PR 0.5033(10) A 1
C C12A 0.12902(13) 0.9143(4) 0.2622(2) 0.0424(7) Uani d PDU 0.5033(10) A 1
H H12A 0.0979 0.8962 0.2613 0.051 Uiso calc PR 0.5033(10) A 1
C C13A 0.05989(10) 0.8286(4) 0.1004(2) 0.0368(7) Uani d PDU 0.5033(10) A 1
C C14A 0.03431(14) 0.9685(5) 0.1150(3) 0.0478(10) Uani d PDU 0.5033(10) A 1
C C15A -0.01091(16) 0.9581(8) 0.1305(5) 0.0642(16) Uani d PDU 0.5033(10) A 1
H H15A -0.0270 1.0515 0.1421 0.077 Uiso calc PR 0.5033(10) A 1
C C16A -0.03183(13) 0.8085(6) 0.1288(4) 0.0763(15) Uani d PDU 0.5033(10) A 1
H H16A -0.0627 0.8052 0.1359 0.092 Uiso calc PR 0.5033(10) A 1
C C17A -0.00931(19) 0.6586(7) 0.1167(6) 0.0678(11) Uani d PDU 0.5033(10) A 1
H H17A -0.0231 0.5574 0.1198 0.081 Uiso calc PR 0.5033(10) A 1
C C18A 0.03710(13) 0.6805(5) 0.0990(3) 0.0491(10) Uani d PDU 0.5033(10) A 1
H H18A 0.0532 0.5881 0.0855 0.059 Uiso calc PR 0.5033(10) A 1
C C19A 0.09955(16) 0.6406(6) -0.1872(3) 0.0579(10) Uani d PDU 0.5033(10) A 1
H H19A 0.0864 0.7305 -0.2220 0.087 Uiso calc PR 0.5033(10) A 1
H H19B 0.0820 0.5442 -0.2021 0.087 Uiso calc PR 0.5033(10) A 1
H H19C 0.1302 0.6239 -0.2006 0.087 Uiso calc PR 0.5033(10) A 1
C C20A 0.25882(15) 0.9331(7) 0.1125(3) 0.0410(6) Uani d PDU 0.5033(10) A 1
H H20A 0.2702 0.9051 0.0567 0.061 Uiso calc PR 0.5033(10) A 1
H H20B 0.2749 0.8719 0.1607 0.061 Uiso calc PR 0.5033(10) A 1
H H20C 0.2632 1.0473 0.1238 0.061 Uiso calc PR 0.5033(10) A 1
C C21A 0.03439(3) 1.25999(10) 0.11792(5) 0.0859(15) Uani d PDU 0.5033(10) A 1
H H21A 0.0549 1.3502 0.1161 0.129 Uiso calc PR 0.5033(10) A 1
H H21B 0.0206 1.2631 0.1731 0.129 Uiso calc PR 0.5033(10) A 1
H H21C 0.0111 1.2667 0.0678 0.129 Uiso calc PR 0.5033(10) A 1
P P1B 0.12322(2) 0.74119(9) 0.15377(5) 0.0330(2) Uani d PRDU 0.4967(10) A 2
O O1B 0.16399(2) 0.44061(9) 0.10141(7) 0.0576(9) Uani d PRDU 0.4967(10) A 2
O O2B 0.16390(2) 0.92945(9) 0.30307(6) 0.0431(6) Uani d PRDU 0.4967(10) A 2
O O3B 0.02690(3) 0.71548(10) 0.13196(9) 0.0623(10) Uani d PRDU 0.4967(10) A 2
C C1B 0.11971(6) 0.65852(15) 0.03978(5) 0.0317(9) Uani d PRDU 0.4967(10) A 2
C C2B 0.14037(6) 0.50871(15) 0.02601(5) 0.0404(7) Uani d PRDU 0.4967(10) A 2
C C3B 0.13712(6) 0.43983(16) -0.05953(5) 0.049(2) Uani d PRDU 0.4967(10) A 2
H H3B 0.1495 0.3373 -0.0669 0.059 Uiso calc PR 0.4967(10) A 2
C C4B 0.11634(11) 0.5190(5) -0.1325(3) 0.0502(9) Uani d PDU 0.4967(10) A 2
H H4B 0.1160 0.4736 -0.1896 0.060 Uiso calc PR 0.4967(10) A 2
C C5B 0.0956(3) 0.6672(12) -0.1218(4) 0.0458(14) Uani d PDU 0.4967(10) A 2
H H5B 0.0806 0.7207 -0.1712 0.055 Uiso calc PR 0.4967(10) A 2
C C6B 0.09754(11) 0.7356(5) -0.0366(2) 0.0398(7) Uani d PDU 0.4967(10) A 2
H H6B 0.0837 0.8357 -0.0300 0.048 Uiso calc PR 0.4967(10) A 2
C C7B 0.17805(10) 0.8463(4) 0.15924(19) 0.0283(5) Uani d PDU 0.4967(10) A 2
C C8B 0.19367(11) 0.9314(4) 0.2379(2) 0.0318(6) Uani d PDU 0.4967(10) A 2
C C9B 0.23494(15) 1.0121(6) 0.2487(3) 0.0418(10) Uani d PDU 0.4967(10) A 2
H H9B 0.2442 1.0693 0.3012 0.050 Uiso calc PR 0.4967(10) A 2
C C10B 0.26237(11) 1.0052(5) 0.1782(3) 0.0456(8) Uani d PDU 0.4967(10) A 2
H H10B 0.2907 1.0559 0.1854 0.055 Uiso calc PR 0.4967(10) A 2
C C11B 0.2480(2) 0.9209(8) 0.0934(3) 0.0656(17) Uani d PDU 0.4967(10) A 2
H H11B 0.2652 0.9208 0.0450 0.079 Uiso calc PR 0.4967(10) A 2
C C12B 0.20682(16) 0.8418(5) 0.0913(3) 0.0316(8) Uani d PDU 0.4967(10) A 2
H H12B 0.1974 0.7804 0.0404 0.038 Uiso calc PR 0.4967(10) A 2
C C13B 0.08356(10) 0.9123(4) 0.1363(2) 0.0348(6) Uani d PDU 0.4967(10) A 2
C C14B 0.03738(12) 0.8789(6) 0.1299(3) 0.0453(9) Uani d PDU 0.4967(10) A 2
C C15B 0.00492(17) 1.0010(8) 0.1214(5) 0.0577(13) Uani d PDU 0.4967(10) A 2
H H15B -0.0258 0.9751 0.1188 0.069 Uiso calc PR 0.4967(10) A 2
C C16B 0.01844(14) 1.1617(6) 0.1170(3) 0.0656(12) Uani d PDU 0.4967(10) A 2
H H16B -0.0032 1.2441 0.1098 0.079 Uiso calc PR 0.4967(10) A 2
C C17B 0.06457(16) 1.1998(7) 0.1235(4) 0.0678(11) Uani d PDU 0.4967(10) A 2
H H17B 0.0741 1.3075 0.1219 0.081 Uiso calc PR 0.4967(10) A 2
C C18B 0.09617(11) 1.0742(4) 0.1323(3) 0.0440(8) Uani d PDU 0.4967(10) A 2
H H18B 0.1269 1.0998 0.1356 0.053 Uiso calc PR 0.4967(10) A 2
C C19B 0.1803(2) 0.2818(5) 0.0964(4) 0.0896(14) Uani d PDU 0.4967(10) A 2
H H19D 0.1903 0.2430 0.1560 0.134 Uiso calc PR 0.4967(10) A 2
H H19E 0.2055 0.2806 0.0609 0.134 Uiso calc PR 0.4967(10) A 2
H H19F 0.1565 0.2128 0.0690 0.134 Uiso calc PR 0.4967(10) A 2
C C20B 0.17636(17) 1.0245(6) 0.3812(3) 0.0588(11) Uani d PDU 0.4967(10) A 2
H H20D 0.1524 1.0212 0.4195 0.088 Uiso calc PR 0.4967(10) A 2
H H20E 0.1814 1.1350 0.3639 0.088 Uiso calc PR 0.4967(10) A 2
H H20F 0.2038 0.9817 0.4130 0.088 Uiso calc PR 0.4967(10) A 2
C C21B -0.0196(2) 0.6854(9) 0.1278(7) 0.0859(15) Uani d PDU 0.4967(10) A 2
H H21D -0.0245 0.5721 0.1389 0.129 Uiso calc PR 0.4967(10) A 2
H H21E -0.0340 0.7139 0.0692 0.129 Uiso calc PR 0.4967(10) A 2
H H21F -0.0323 0.7494 0.1726 0.129 Uiso calc PR 0.4967(10) A 2

loop_
_atom_site_aniso_label
_atom_site_aniso_U_11
_atom_site_aniso_U_22
_atom_site_aniso_U_33
_atom_site_aniso_U_12
_atom_site_aniso_U_13
_atom_site_aniso_U_23
P1A 0.0297(4) 0.0262(3) 0.0281(4) -0.0024(3) -0.0023(3) 0.0026(3)
O1A 0.0543(19) 0.0487(17) 0.027(2) 0.0000(13) -0.0113(18) -0.0048(19)
O2A 0.0242(14) 0.087(3) 0.078(3) -0.0219(18) 0.0018(14) -0.006(2)
O3A 0.0461(14) 0.0345(13) 0.0688(18) 0.0072(11) -0.0076(12) -0.0080(13)
C1A 0.0191(17) 0.0299(15) 0.0361(15) -0.0035(12) 0.0023(12) -0.0003(12)
C2A 0.0290(11) 0.0477(14) 0.0449(15) -0.0056(10) -0.0015(10) -0.0047(12)
C3A 0.027(3) 0.036(2) 0.056(3) -0.003(2) 0.005(3) -0.017(2)
C4A 0.056(2) 0.0375(19) 0.082(3) 0.0108(16) -0.007(2) -0.0184(18)
C5A 0.116(3) 0.0338(17) 0.107(3) 0.0211(19) -0.043(2) -0.0097(19)
C6A 0.0366(15) 0.0336(16) 0.0415(17) -0.0010(13) -0.0092(12) -0.0011(13)
C7A 0.0393(15) 0.0248(13) 0.0319(14) -0.0029(11) -0.0060(11) 0.0028(11)
C8A 0.046(2) 0.042(2) 0.053(2) -0.0104(16) -0.0172(18) -0.002(2)
C9A 0.067(4) 0.049(3) 0.082(4) -0.015(2) -0.041(3) -0.004(3)
C10A 0.130(4) 0.042(2) 0.058(3) -0.005(3) -0.053(3) -0.008(2)
C11A 0.132(4) 0.0335(19) 0.031(2) 0.011(2) -0.012(2) -0.0032(16)
C12A 0.066(2) 0.0300(15) 0.0304(15) 0.0059(15) 0.0016(14) 0.0025(12)
C13A 0.0255(13) 0.0363(16) 0.0472(17) 0.0038(12) -0.0016(13) -0.0010(13)
C14A 0.036(2) 0.041(2) 0.063(2) 0.0114(17) -0.0115(16) -0.0106(19)
C15A 0.033(3) 0.065(3) 0.093(4) 0.014(2) -0.001(3) -0.029(3)
C16A 0.0260(16) 0.079(3) 0.125(4) 0.0004(18) 0.012(2) -0.023(3)
C17A 0.0469(18) 0.0447(19) 0.112(3) 0.0060(14) 0.0080(18) -0.012(2)
C18A 0.0349(18) 0.042(2) 0.072(3) -0.0057(15) 0.0116(17) -0.0071(19)
C19A 0.075(3) 0.066(3) 0.0310(18) -0.014(2) -0.0030(17) -0.0049(17)
C20A 0.0290(11) 0.0477(14) 0.0449(15) -0.0056(10) -0.0015(10) -0.0047(12)
C21A 0.054(2) 0.050(2) 0.152(4) 0.0102(16) 0.004(2) -0.025(2)
P1B 0.0320(4) 0.0339(4) 0.0334(4) -0.0019(3) 0.0054(3) 0.0063(3)
O1B 0.072(2) 0.0230(16) 0.0701(19) -0.0038(14) -0.0264(16) 0.0008(15)
O2B 0.0494(14) 0.0543(16) 0.0261(12) 0.0026(12) 0.0058(11) -0.0029(11)
O3B 0.0374(15) 0.0579(19) 0.097(3) -0.0119(13) 0.0295(15) -0.0223(18)
C1B 0.0204(19) 0.0321(17) 0.0430(19) -0.0036(13) 0.0049(14) -0.0003(14)
C2B 0.0299(14) 0.0284(15) 0.061(2) -0.0059(12) -0.0030(14) -0.0048(14)
C3B 0.031(4) 0.044(4) 0.070(4) -0.005(3) 0.000(3) -0.019(3)
C4B 0.0298(15) 0.069(2) 0.054(2) -0.0125(15) 0.0124(14) -0.0253(19)
C5B 0.037(2) 0.065(3) 0.033(3) 0.003(2) -0.004(2) -0.008(3)
C6B 0.0355(15) 0.0464(19) 0.0373(17) 0.0073(14) 0.0034(13) -0.0022(15)
C7B 0.0272(13) 0.0298(14) 0.0267(13) 0.0029(12) -0.0021(11) 0.0033(11)
C8B 0.0336(16) 0.0348(16) 0.0257(14) 0.0069(13) -0.0026(13) 0.0011(13)
C9B 0.038(2) 0.046(3) 0.039(2) 0.0000(17) -0.0068(15) -0.0147(19)
C10B 0.0288(14) 0.052(2) 0.055(2) -0.0071(14) -0.0022(13) -0.0116(17)
C11B 0.065(3) 0.080(3) 0.042(2) -0.003(3) -0.036(2) -0.022(2)
C12B 0.032(2) 0.0327(19) 0.0288(16) 0.0021(15) -0.0001(13) -0.0029(13)
C13B 0.0293(13) 0.0415(16) 0.0347(15) 0.0021(12) 0.0076(11) 0.0003(13)
C14B 0.0299(17) 0.053(2) 0.055(2) 0.0015(17) 0.0109(15) -0.015(2)
C15B 0.027(2) 0.075(3) 0.074(3) 0.008(2) 0.014(2) -0.014(3)
C16B 0.045(2) 0.075(3) 0.076(3) 0.025(2) 0.006(2) -0.003(2)
C17B 0.0469(18) 0.0447(19) 0.112(3) 0.0060(14) 0.0080(18) -0.012(2)
C18B 0.0347(15) 0.0408(17) 0.056(2) 0.0024(13) 0.0034(14) 0.0090(15)
C19B 0.116(3) 0.0338(17) 0.107(3) 0.0211(19) -0.043(2) -0.0097(19)
C20B 0.073(3) 0.067(3) 0.038(2) 0.004(2) 0.0107(19) -0.013(2)
C21B 0.054(2) 0.050(2) 0.152(4) 0.0102(16) 0.004(2) -0.025(2)

loop_
_atom_type_symbol
_atom_type_description
_atom_type_scat_dispersion_real
_atom_type_scat_dispersion_imag
_atom_type_scat_source
C C 0.0033 0.0016 'International Tables Vol C Tables 4.2.6.8 and 6.1.1.4'
H H 0.0000 0.0000 'International Tables Vol C Tables 4.2.6.8 and 6.1.1.4'
O O 0.0106 0.0060 'International Tables Vol C Tables 4.2.6.8 and 6.1.1.4'
P P 0.1023 0.0942 'International Tables Vol C Tables 4.2.6.8 and 6.1.1.4'

loop_
_geom_angle_atom_site_label_1
_geom_angle_atom_site_label_2
_geom_angle_atom_site_label_3
_geom_angle_site_symmetry_1
_geom_angle_site_symmetry_3
_geom_angle
_geom_angle_publ_flag
C7A P1A C1A . . 101.47(14) ?
C13A P1A C1A . . 101.57(15) ?
C13A P1A C7A . . 102.02(15) ?
C2A O1A C19A . . 117.8(5) ?
C20A O2A C8A . . 113.4(4) ?
C14A O3A C21A . . 117.6(3) ?
C2A C1A C6A . . 117.8(3) ?
C2A C1A P1A . . 118.5(3) ?
C6A C1A P1A . . 123.5(3) ?
O1A C2A C1A . . 114.8(3) ?
O1A C2A C3A . . 124.5(4) ?
C1A C2A C3A . . 120.7(4) ?
C4A C3A C2A . . 120.0(4) ?
C4A C3A H3A . . 120.0 ?
C2A C3A H3A . . 120.0 ?
C3A C4A C5A . . 120.9(4) ?
C3A C4A H4A . . 119.5 ?
C5A C4A H4A . . 119.5 ?
C4A C5A C6A . . 119.6(5) ?
C4A C5A H5A . . 120.2 ?
C6A C5A H5A . . 120.2 ?
C5A C6A C1A . . 120.8(4) ?
C5A C6A H6A . . 119.6 ?
C1A C6A H6A . . 119.6 ?
C8A C7A C12A . . 117.8(3) ?
C8A C7A P1A . . 117.6(3) ?
C12A C7A P1A . . 124.2(3) ?
O2A C8A C9A . . 123.3(5) ?
O2A C8A C7A . . 115.1(4) ?
C9A C8A C7A . . 121.6(5) ?
C10A C9A C8A . . 119.9(6) ?
C10A C9A H9A . . 120.1 ?
C8A C9A H9A . . 120.1 ?
C9A C10A C11A . . 120.5(4) ?
C9A C10A H10A . . 119.7 ?
C11A C10A H10A . . 119.7 ?
C10A C11A C12A . . 118.8(5) ?
C10A C11A H11A . . 120.6 ?
C12A C11A H11A . . 120.6 ?
C7A C12A C11A . . 121.4(4) ?
C7A C12A H12A . . 119.3 ?
C11A C12A H12A . . 119.3 ?
C18A C13A C14A . . 116.7(3) ?
C18A C13A P1A . . 124.0(3) ?
C14A C13A P1A . . 119.0(3) ?
C15A C14A O3A . . 124.6(4) ?
C15A C14A C13A . . 121.4(4) ?
O3A C14A C13A . . 114.0(3) ?
C16A C15A C14A . . 119.5(5) ?
C16A C15A H15A . . 120.3 ?
C14A C15A H15A . . 120.3 ?
C15A C16A C17A . . 124.1(4) ?
C15A C16A H16A . . 117.9 ?
C17A C16A H16A . . 117.9 ?
C16A C17A C18A . . 112.7(5) ?
C16A C17A H17A . . 123.7 ?
C18A C17A H17A . . 123.7 ?
C13A C18A C17A . . 125.3(4) ?
C13A C18A H18A . . 117.4 ?
C17A C18A H18A . . 117.4 ?
C1B P1B C7B . . 100.11(12) ?
C1B P1B C13B . . 100.60(10) ?
C7B P1B C13B . . 101.19(14) ?
C2B O1B C19B . . 118.9(2) ?
C8B O2B C20B . . 116.4(3) ?
C14B O3B C21B . . 113.3(3) ?
C2B C1B C6B . . 116.71(16) ?
C2B C1B P1B . . 118.9 ?
C6B C1B P1B . . 124.34(16) ?
O1B C2B C3B . . 124.3 ?
O1B C2B C1B . . 115.3 ?
C3B C2B C1B . . 120.4 ?
C4B C3B C2B . . 121.44(16) ?
C4B C3B H3B . . 119.3 ?
C2B C3B H3B . . 119.3 ?
C3B C4B C5B . . 119.8(3) ?
C3B C4B H4B . . 120.1 ?
C5B C4B H4B . . 120.1 ?
C4B C5B C6B . . 119.4(5) ?
C4B C5B H5B . . 120.3 ?
C6B C5B H5B . . 120.3 ?
C5B C6B C1B . . 122.1(4) ?
C5B C6B H6B . . 118.9 ?
C1B C6B H6B . . 118.9 ?
C12B C7B C8B . . 116.9(3) ?
C12B C7B P1B . . 124.3(3) ?
C8B C7B P1B . . 118.7(2) ?
C9B C8B O2B . . 123.1(3) ?
C9B C8B C7B . . 122.8(3) ?
O2B C8B C7B . . 114.1(3) ?
C8B C9B C10B . . 118.1(4) ?
C8B C9B H9B . . 121.0 ?
C10B C9B H9B . . 121.0 ?
C9B C10B C11B . . 122.2(4) ?
C9B C10B H10B . . 118.9 ?
C11B C10B H10B . . 118.9 ?
C12B C11B C10B . . 114.4(5) ?
C12B C11B H11B . . 122.8 ?
C10B C11B H11B . . 122.8 ?
C11B C12B C7B . . 125.5(4) ?
C11B C12B H12B . . 117.3 ?
C7B C12B H12B . . 117.3 ?
C18B C13B C14B . . 117.1(3) ?
C18B C13B P1B . . 124.9(2) ?
C14B C13B P1B . . 117.9(3) ?
O3B C14B C15B . . 123.5(3) ?
O3B C14B C13B . . 114.4(3) ?
C15B C14B C13B . . 122.0(4) ?
C16B C15B C14B . . 119.7(4) ?
C16B C15B H15B . . 120.2 ?
C14B C15B H15B . . 120.2 ?
C15B C16B C17B . . 119.8(4) ?
C15B C16B H16B . . 120.1 ?
C17B C16B H16B . . 120.1 ?
C18B C17B C16B . . 118.9(5) ?
C18B C17B H17B . . 120.5 ?
C16B C17B H17B . . 120.5 ?
C13B C18B C17B . . 122.5(4) ?
C13B C18B H18B . . 118.8 ?
C17B C18B H18B . . 118.8 ?
O1B C19B H19D . . 109.5 ?
O1B C19B H19E . . 109.5 ?
H19D C19B H19E . . 109.5 ?
O1B C19B H19F . . 109.5 ?
H19D C19B H19F . . 109.5 ?
H19E C19B H19F . . 109.5 ?
O2B C20B H20D . . 109.5 ?
O2B C20B H20E . . 109.5 ?
H20D C20B H20E . . 109.5 ?
O2B C20B H20F . . 109.5 ?
H20D C20B H20F . . 109.5 ?
H20E C20B H20F . . 109.5 ?
O3B C21B H21D . . 109.5 ?
O3B C21B H21E . . 109.5 ?
H21D C21B H21E . . 109.5 ?
O3B C21B H21F . . 109.5 ?
H21D C21B H21F . . 109.5 ?
H21E C21B H21F . . 109.5 ?

loop_
_geom_bond_atom_site_label_1
_geom_bond_atom_site_label_2
_geom_bond_site_symmetry_2
_geom_bond_distance
_geom_bond_publ_flag
P1A C1A . 1.836(4) ?
P1A C7A . 1.833(3) ?
P1A C13A . 1.829(3) ?
O1A C2A . 1.362(6) ?
O1A C19A . 1.440(4) ?
O2A C20A . 1.348(5) ?
O2A C8A . 1.373(6) ?
O3A C14A . 1.392(5) ?
O3A C21A . 1.411(3) ?
C1A C2A . 1.393(5) ?
C1A C6A . 1.400(5) ?
C2A C3A . 1.399(6) ?
C3A C4A . 1.356(7) ?
C3A H3A . 0.93 ?
C4A C5A . 1.375(8) ?
C4A H4A . 0.93 ?
C5A C6A . 1.392(6) ?
C5A H5A . 0.93 ?
C6A H6A . 0.93 ?
C7A C8A . 1.388(5) ?
C7A C12A . 1.394(4) ?
C8A C9A . 1.379(7) ?
C9A C10A . 1.375(9) ?
C9A H9A . 0.93 ?
C10A C11A . 1.390(8) ?
C10A H10A . 0.93 ?
C11A C12A . 1.396(5) ?
C11A H11A . 0.93 ?
C12A H12A . 0.93 ?
C13A C18A . 1.391(5) ?
C13A C14A . 1.406(5) ?
C14A C15A . 1.385(6) ?
C15A C16A . 1.375(7) ?
C15A H15A . 0.93 ?
C16A C17A . 1.421(6) ?
C16A H16A . 0.93 ?
C17A C18A . 1.437(6) ?
C17A H17A . 0.93 ?
C18A H18A . 0.93 ?
C19A H19A . 0.96 ?
C19A H19B . 0.96 ?
C19A H19C . 0.96 ?
C20A H20A . 0.96 ?
C20A H20B . 0.96 ?
C20A H20C . 0.96 ?
C21A H21A . 0.96 ?
C21A H21B . 0.96 ?
C21A H21C . 0.96 ?
P1B C1B . 1.8258 ?
P1B C7B . 1.831(3) ?
P1B C13B . 1.831(3) ?
O1B C2B . 1.3767 ?
O1B C19B . 1.397(4) ?
O2B C8B . 1.383(3) ?
O2B C20B . 1.419(4) ?
O3B C14B . 1.379(5) ?
O3B C21B . 1.390(6) ?
C1B C2B . 1.400 ?
C1B C6B . 1.403(3) ?
C2B C3B . 1.3914 ?
C3B C4B . 1.357(5) ?
C3B H3B . 0.93 ?
C4B C5B . 1.381(9) ?
C4B H4B . 0.93 ?
C5B C6B . 1.386(6) ?
C5B H5B . 0.93 ?
C6B H6B . 0.93 ?
C7B C12B . 1.395(5) ?
C7B C8B . 1.402(4) ?
C8B C9B . 1.383(5) ?
C9B C10B . 1.400(6) ?
C9B H9B . 0.93 ?
C10B C11B . 1.465(5) ?
C10B H10B . 0.93 ?
C11B C12B . 1.377(7) ?
C11B H11B . 0.93 ?
C12B H12B . 0.93 ?
C13B C18B . 1.386(5) ?
C13B C14B . 1.386(4) ?
C14B C15B . 1.385(7) ?
C15B C16B . 1.385(8) ?
C15B H15B . 0.93 ?
C16B C17B . 1.392(6) ?
C16B H16B . 0.93 ?
C17B C18B . 1.389(6) ?
C17B H17B . 0.93 ?
C18B H18B . 0.93 ?
C19B H19D . 0.96 ?
C19B H19E . 0.96 ?
C19B H19F . 0.96 ?
C20B H20D . 0.96 ?
C20B H20E . 0.96 ?
C20B H20F . 0.96 ?
C21B H21D . 0.96 ?
C21B H21E . 0.96 ?
C21B H21F . 0.96 ?

loop_
_geom_hbond_atom_site_label_D
_geom_hbond_atom_site_label_H
_geom_hbond_atom_site_label_A
_geom_hbond_site_symmetry_A
_geom_hbond_distance_DH
_geom_hbond_distance_HA
_geom_hbond_distance_DA
_geom_hbond_angle_DHA
_geom_hbond_publ_flag
C21A H21C Cg1 3_575 0.96 2.83 3.662(3) 145 y

loop_
_geom_torsion_atom_site_label_1
_geom_torsion_atom_site_label_2
_geom_torsion_atom_site_label_3
_geom_torsion_atom_site_label_4
_geom_torsion_site_symmetry_1
_geom_torsion_site_symmetry_2
_geom_torsion_site_symmetry_3
_geom_torsion_site_symmetry_4
_geom_torsion
_geom_torsion_publ_flag
C13A P1A C1A C2A . . . . 87.8(3) ?
C7A P1A C1A C2A . . . . -167.3(3) ?
C13A P1A C1A C6A . . . . -96.6(3) ?
C7A P1A C1A C6A . . . . 8.4(3) ?
C19A O1A C2A C1A . . . . 161.8(4) ?
C19A O1A C2A C3A . . . . -17.4(7) ?
C6A C1A C2A O1A . . . . 178.4(4) ?
P1A C1A C2A O1A . . . . -5.7(5) ?
C6A C1A C2A C3A . . . . -2.3(5) ?
P1A C1A C2A C3A . . . . 173.6(3) ?
O1A C2A C3A C4A . . . . -178.6(5) ?
C1A C2A C3A C4A . . . . 2.2(6) ?
C2A C3A C4A C5A . . . . 0.7(8) ?
C3A C4A C5A C6A . . . . -3.5(10) ?
C4A C5A C6A C1A . . . . 3.3(9) ?
C2A C1A C6A C5A . . . . -0.4(6) ?
P1A C1A C6A C5A . . . . -176.1(5) ?
C13A P1A C7A C8A . . . . -179.0(3) ?
C1A P1A C7A C8A . . . . 76.4(3) ?
C13A P1A C7A C12A . . . . -6.2(3) ?
C1A P1A C7A C12A . . . . -110.8(3) ?
C20A O2A C8A C9A . . . . -2.4(7) ?
C20A O2A C8A C7A . . . . 177.0(4) ?
C12A C7A C8A O2A . . . . -179.4(3) ?
P1A C7A C8A O2A . . . . -6.1(5) ?
C12A C7A C8A C9A . . . . -0.1(6) ?
P1A C7A C8A C9A . . . . 173.3(4) ?
O2A C8A C9A C10A . . . . 179.2(5) ?
C7A C8A C9A C10A . . . . -0.1(8) ?
C8A C9A C10A C11A . . . . 0.1(8) ?
C9A C10A C11A C12A . . . . 0.1(7) ?
C8A C7A C12A C11A . . . . 0.3(5) ?
P1A C7A C12A C11A . . . . -172.5(3) ?
C10A C11A C12A C7A . . . . -0.3(6) ?
C7A P1A C13A C18A . . . . -107.9(3) ?
C1A P1A C13A C18A . . . . -3.4(4) ?
C7A P1A C13A C14A . . . . 79.2(3) ?
C1A P1A C13A C14A . . . . -176.3(3) ?
C21A O3A C14A C15A . . . . -6.9(7) ?
C21A O3A C14A C13A . . . . 173.7(3) ?
C18A C13A C14A C15A . . . . 2.3(7) ?
P1A C13A C14A C15A . . . . 175.8(5) ?
C18A C13A C14A O3A . . . . -178.2(4) ?
P1A C13A C14A O3A . . . . -4.8(5) ?
O3A C14A C15A C16A . . . . 178.4(5) ?
C13A C14A C15A C16A . . . . -2.2(9) ?
C14A C15A C16A C17A . . . . 3.6(11) ?
C15A C16A C17A C18A . . . . -4.8(10) ?
C14A C13A C18A C17A . . . . -4.1(7) ?
P1A C13A C18A C17A . . . . -177.1(5) ?
C16A C17A C18A C13A . . . . 5.1(9) ?
C7B P1B C1B C2B . . . . 85.86(10) ?
C13B P1B C1B C2B . . . . -170.61(10) ?
C7B P1B C1B C6B . . . . -93.9(2) ?
C13B P1B C1B C6B . . . . 9.6(3) ?
C19B O1B C2B C3B . . . . -9.9(3) ?
C19B O1B C2B C1B . . . . 171.4(3) ?
C6B C1B C2B O1B . . . . 176.5(2) ?
P1B C1B C2B O1B . . . . -3.3 ?
C6B C1B C2B C3B . . . . -2.20(18) ?
P1B C1B C2B C3B . . . . 177.99(8) ?
O1B C2B C3B C4B . . . . -174.7(2) ?
C1B C2B C3B C4B . . . . 3.85(19) ?
C2B C3B C4B C5B . . . . -3.6(6) ?
C3B C4B C5B C6B . . . . 1.9(10) ?
C4B C5B C6B C1B . . . . -0.3(10) ?
C2B C1B C6B C5B . . . . 0.5(6) ?
P1B C1B C6B C5B . . . . -179.7(5) ?
C1B P1B C7B C12B . . . . -4.2(3) ?
C13B P1B C7B C12B . . . . -107.2(3) ?
C1B P1B C7B C8B . . . . 178.8(2) ?
C13B P1B C7B C8B . . . . 75.8(3) ?
C20B O2B C8B C9B . . . . 4.0(5) ?
C20B O2B C8B C7B . . . . -175.1(3) ?
C12B C7B C8B C9B . . . . 1.7(5) ?
P1B C7B C8B C9B . . . . 178.9(3) ?
C12B C7B C8B O2B . . . . -179.2(3) ?
P1B C7B C8B O2B . . . . -2.0(3) ?
O2B C8B C9B C10B . . . . 179.8(3) ?
C7B C8B C9B C10B . . . . -1.2(6) ?
C8B C9B C10B C11B . . . . 2.2(7) ?
C9B C10B C11B C12B . . . . -3.7(8) ?
C10B C11B C12B C7B . . . . 4.4(8) ?
C8B C7B C12B C11B . . . . -3.6(6) ?
P1B C7B C12B C11B . . . . 179.4(4) ?
C1B P1B C13B C18B . . . . -104.3(3) ?
C7B P1B C13B C18B . . . . -1.7(3) ?
C1B P1B C13B C14B . . . . 78.1(3) ?
C7B P1B C13B C14B . . . . -179.2(3) ?
C21B O3B C14B C15B . . . . -2.0(7) ?
C21B O3B C14B C13B . . . . 178.4(5) ?
C18B C13B C14B O3B . . . . 178.4(3) ?
P1B C13B C14B O3B . . . . -3.9(4) ?
C18B C13B C14B C15B . . . . -1.2(6) ?
P1B C13B C14B C15B . . . . 176.5(4) ?
O3B C14B C15B C16B . . . . -177.9(5) ?
C13B C14B C15B C16B . . . . 1.6(8) ?
C14B C15B C16B C17B . . . . -1.7(9) ?
C15B C16B C17B C18B . . . . 1.4(8) ?
C14B C13B C18B C17B . . . . 0.9(6) ?
P1B C13B C18B C17B . . . . -176.7(4) ?
C16B C17B C18B C13B . . . . -1.0(7) ?
